data_2223915
loop_
_publ_author_name
'Cai, Hua'
'Guo, Ying'
'Li, Jian-Gang'
'Wu, Yao'

_publ_section_title
;
 1-(3-Chloro-2-pyridyl)-3-methyl-1<i>H</i>-pyrazole-5-carboxylic acid
;
_journal_coeditor_code LH2933
_journal_issue 11
_journal_name_full 'Acta Crystallographica Section E'
_journal_page_first o2876
_journal_paper_doi 10.1107/S1600536809043906
_journal_volume 65
_journal_year 2009
_chemical_formula_iupac 'C10 H8 Cl N3 O2'
_chemical_formula_moiety 'C10 H8 Cl N3 O2'
_chemical_formula_sum 'C10 H8 Cl N3 O2'
_chemical_formula_weight 237.64
_chemical_name_systematic
;
1-(3-Chloro-2-pyridyl)-3-methyl-1<i>H</i>-pyrazole-5-carboxylic acid
;
_space_group_IT_number 29
_symmetry_cell_setting orthorhombic
_symmetry_space_group_name_Hall 'P 2c -2ac'
_symmetry_space_group_name_H-M 'P c a 21'
_atom_sites_solution_hydrogens geom
_atom_sites_solution_primary direct
_atom_sites_solution_secondary difmap
_cell_angle_alpha 90.00
_cell_angle_beta 90.00
_cell_angle_gamma 90.00
_cell_formula_units_Z 4
_cell_length_a 8.250(6)
_cell_length_b 11.232(8)
_cell_length_c 11.942(8)
_cell_measurement_reflns_used 2602
_cell_measurement_temperature 296(2)
_cell_measurement_theta_max 27.50
_cell_measurement_theta_min 3.06
_cell_volume 1106.6(13)
_computing_cell_refinement 'SAINT (Bruker, 2001)'
_computing_data_collection 'APEX2 (Bruker, 2003)'
_computing_data_reduction 'SAINT (Bruker, 2001)'
_computing_molecular_graphics
;
SHELXTL (Sheldrick, 2008),
PLATON (Spek, 2009) and DIAMOND (Brandenburg & Berndt, 1999)
;
_computing_publication_material 'SHELXTL (Sheldrick, 2008)'
_computing_structure_refinement 'SHELXL97 (Sheldrick, 2008)'
_computing_structure_solution 'SHELXS97 (Sheldrick, 2008)'
_diffrn_ambient_temperature 296(2)
_diffrn_measured_fraction_theta_full 0.998
_diffrn_measured_fraction_theta_max 0.998
_diffrn_measurement_device_type 'Bruker SMART APEXII CCD'
_diffrn_measurement_method '\f and \w'
_diffrn_radiation_monochromator graphite
_diffrn_radiation_source 'fine-focus sealed tube'
_diffrn_radiation_type MoK\a
_diffrn_radiation_wavelength 0.71073
_diffrn_reflns_av_R_equivalents 0.0320
_diffrn_reflns_av_sigmaI/netI 0.0360
_diffrn_reflns_limit_h_max 8
_diffrn_reflns_limit_h_min -9
_diffrn_reflns_limit_k_max 13
_diffrn_reflns_limit_k_min -11
_diffrn_reflns_limit_l_max 14
_diffrn_reflns_limit_l_min -14
_diffrn_reflns_number 5084
_diffrn_reflns_theta_full 25.03
_diffrn_reflns_theta_max 25.03
_diffrn_reflns_theta_min 1.81
_exptl_absorpt_coefficient_mu 0.333
_exptl_absorpt_correction_T_max 1.000000
_exptl_absorpt_correction_T_min 0.581643
_exptl_absorpt_correction_type multi-scan
_exptl_absorpt_process_details '(SADABS; Sheldrick, 1996)'
_exptl_crystal_colour colourless
_exptl_crystal_density_diffrn 1.426
_exptl_crystal_density_method 'not measured'
_exptl_crystal_description block
_exptl_crystal_F_000 488
_exptl_crystal_size_max 0.24
_exptl_crystal_size_mid 0.20
_exptl_crystal_size_min 0.18
_refine_diff_density_max 0.140
_refine_diff_density_min -0.128
_refine_ls_abs_structure_details 'Flack (1983) 912 Friedel pairs'
_refine_ls_abs_structure_Flack 0.03(7)
_refine_ls_extinction_method none
_refine_ls_goodness_of_fit_ref 1.035
_refine_ls_hydrogen_treatment constr
_refine_ls_matrix_type full
_refine_ls_number_parameters 147
_refine_ls_number_reflns 1943
_refine_ls_number_restraints 1
_refine_ls_restrained_S_all 1.035
_refine_ls_R_factor_all 0.0374
_refine_ls_R_factor_gt 0.0330
_refine_ls_shift/su_max 0.000
_refine_ls_shift/su_mean 0.000
_refine_ls_structure_factor_coef Fsqd
_refine_ls_weighting_details 'calc w=1/[\s^2^(Fo^2^)+(0.0254P)^2^+0.1923P] where P=(Fo^2^+2Fc^2^)/3'
_refine_ls_weighting_scheme calc
_refine_ls_wR_factor_gt 0.0727
_refine_ls_wR_factor_ref 0.0752
_reflns_number_gt 1754
_reflns_number_total 1943
_reflns_threshold_expression I>2\s(I)
_cod_data_source_file lh2933.cif
_cod_data_source_block I
_cod_depositor_comments
;
The following automatic conversions were performed:
'_symmetry_cell_setting' value 'Orthorhombic' changed to 'orthorhombic'
according to '/home/saulius/struct/CIF-dictionaries/cif_core.dic'
dictionary named 'cif_core.dic' version 2.4.1 from 2010-06-29.

Automatic conversion script
Id: cif_fix_enum 1527 2010-12-29 10:47:43Z saulius 

The following automatic conversions were performed:

'_symmetry_cell_setting' value 'Orthorhombic' changed to
'orthorhombic' according to
/home/saulius/struct/CIF-dictionaries/cif_core.dic dictionary named
'cif_core.dic' version 2.4.1 from 2010-06-29.

Automatic conversion script
Id: cif_fix_values 1715 2011-07-08 13:25:40Z adriana 
;
_cod_database_code 2223915
_cod_database_fobs_code 2223915

loop_
_symmetry_equiv_pos_as_xyz
'x, y, z'
'-x, -y, z+1/2'
'-x+1/2, y, z+1/2'
'x+1/2, -y, z'

loop_
_atom_site_type_symbol
_atom_site_label
_atom_site_fract_x
_atom_site_fract_y
_atom_site_fract_z
_atom_site_U_iso_or_equiv
_atom_site_adp_type
_atom_site_calc_flag
_atom_site_refinement_flags
_atom_site_occupancy
_atom_site_disorder_assembly
_atom_site_disorder_group
Cl Cl1 1.19679(9) 0.18938(6) 0.13597(6) 0.0748(2) Uani d . 1 . .
O O1 0.7978(2) 0.17726(13) 0.1372(2) 0.0622(5) Uani d . 1 . .
O O2 0.6983(2) 0.34151(14) 0.05851(17) 0.0664(5) Uani d . 1 . .
H H2 0.6504 0.2936 0.0186 0.100 Uiso calc R 1 . .
N N1 0.9622(2) 0.18043(16) 0.42451(15) 0.0446(5) Uani d . 1 . .
N N2 0.9738(2) 0.33015(15) 0.29058(16) 0.0414(4) Uani d . 1 . .
N N3 1.0231(2) 0.42331(17) 0.35467(17) 0.0490(5) Uani d . 1 . .
C C1 1.1171(3) 0.1403(2) 0.26170(19) 0.0484(6) Uani d . 1 . .
C C2 1.1532(3) 0.0288(2) 0.3012(2) 0.0606(7) Uani d . 1 . .
H H2A 1.2178 -0.0224 0.2594 0.073 Uiso calc R 1 . .
C C3 1.0928(3) -0.0067(2) 0.4034(3) 0.0625(7) Uani d . 1 . .
H H3 1.1145 -0.0823 0.4314 0.075 Uiso calc R 1 . .
C C4 0.9994(3) 0.0727(2) 0.4629(2) 0.0544(6) Uani d . 1 . .
H H4 0.9607 0.0501 0.5329 0.065 Uiso calc R 1 . .
C C5 1.0179(2) 0.21361(19) 0.32469(18) 0.0396(5) Uani d . 1 . .
C C6 0.9573(3) 0.5193(2) 0.3074(2) 0.0502(6) Uani d . 1 . .
C C7 0.8657(3) 0.4882(2) 0.2137(2) 0.0508(6) Uani d . 1 . .
H H7 0.8092 0.5395 0.1668 0.061 Uiso calc R 1 . .
C C8 0.8758(3) 0.36675(19) 0.20469(19) 0.0421(5) Uani d . 1 . .
C C9 0.9834(4) 0.6389(2) 0.3575(3) 0.0786(9) Uani d . 1 . .
H H9A 1.0755 0.6363 0.4066 0.118 Uiso calc R 1 . .
H H9B 0.8889 0.6617 0.3992 0.118 Uiso calc R 1 . .
H H9C 1.0026 0.6958 0.2991 0.118 Uiso calc R 1 . .
C C10 0.7890(3) 0.28386(18) 0.1310(2) 0.0435(5) Uani d . 1 . .

loop_
_atom_site_aniso_label
_atom_site_aniso_U_11
_atom_site_aniso_U_22
_atom_site_aniso_U_33
_atom_site_aniso_U_12
_atom_site_aniso_U_13
_atom_site_aniso_U_23
Cl1 0.0825(5) 0.0840(5) 0.0578(4) 0.0041(4) 0.0284(4) -0.0126(4)
O1 0.0816(12) 0.0439(10) 0.0612(10) -0.0104(8) -0.0217(10) 0.0019(10)
O2 0.0833(13) 0.0539(10) 0.0618(12) -0.0028(9) -0.0294(11) 0.0010(9)
N1 0.0460(11) 0.0480(11) 0.0399(11) -0.0015(8) 0.0012(9) 0.0004(8)
N2 0.0477(11) 0.0391(10) 0.0376(10) -0.0016(8) 0.0009(9) -0.0041(8)
N3 0.0497(11) 0.0477(11) 0.0496(11) -0.0037(9) -0.0004(10) -0.0108(9)
C1 0.0471(13) 0.0541(14) 0.0441(13) 0.0011(11) 0.0002(10) -0.0101(11)
C2 0.0564(14) 0.0555(15) 0.0701(17) 0.0155(12) -0.0069(14) -0.0158(13)
C3 0.0659(17) 0.0482(13) 0.0734(18) 0.0074(14) -0.0155(15) 0.0052(13)
C4 0.0598(15) 0.0549(16) 0.0484(13) -0.0030(13) -0.0059(11) 0.0096(11)
C5 0.0368(11) 0.0429(12) 0.0391(12) -0.0007(9) -0.0034(9) -0.0053(9)
C6 0.0511(13) 0.0416(13) 0.0578(15) -0.0040(11) 0.0021(12) -0.0096(11)
C7 0.0562(14) 0.0425(13) 0.0539(13) 0.0012(11) -0.0029(12) 0.0017(11)
C8 0.0451(12) 0.0438(13) 0.0373(11) -0.0019(10) 0.0012(9) -0.0007(10)
C9 0.088(2) 0.0546(16) 0.093(2) 0.0004(16) -0.0138(19) -0.0207(16)
C10 0.0493(12) 0.0425(12) 0.0386(11) -0.0034(10) 0.0030(11) 0.0035(12)

loop_
_atom_type_symbol
_atom_type_description
_atom_type_scat_dispersion_real
_atom_type_scat_dispersion_imag
_atom_type_scat_source
C C 0.0033 0.0016 'International Tables Vol C Tables 4.2.6.8 and 6.1.1.4'
H H 0.0000 0.0000 'International Tables Vol C Tables 4.2.6.8 and 6.1.1.4'
N N 0.0061 0.0033 'International Tables Vol C Tables 4.2.6.8 and 6.1.1.4'
O O 0.0106 0.0060 'International Tables Vol C Tables 4.2.6.8 and 6.1.1.4'
Cl Cl 0.1484 0.1585 'International Tables Vol C Tables 4.2.6.8 and 6.1.1.4'

loop_
_geom_angle_atom_site_label_1
_geom_angle_atom_site_label_2
_geom_angle_atom_site_label_3
_geom_angle_site_symmetry_1
_geom_angle_site_symmetry_3
_geom_angle
_geom_angle_publ_flag
C10 O2 H2 . . 109.5 ?
C4 N1 C5 . . 118.9(2) ?
N3 N2 C8 . . 111.56(16) ?
N3 N2 C5 . . 118.17(18) ?
C8 N2 C5 . . 130.08(18) ?
C6 N3 N2 . . 105.21(18) ?
C2 C1 C5 . . 119.0(2) ?
C2 C1 Cl1 . . 120.47(19) ?
C5 C1 Cl1 . . 120.49(18) ?
C1 C2 C3 . . 119.4(2) ?
C1 C2 H2A . . 120.3 ?
C3 C2 H2A . . 120.3 ?
C4 C3 C2 . . 118.2(2) ?
C4 C3 H3 . . 120.9 ?
C2 C3 H3 . . 120.9 ?
N1 C4 C3 . . 122.7(3) ?
N1 C4 H4 . . 118.6 ?
C3 C4 H4 . . 118.6 ?
N1 C5 C1 . . 121.6(2) ?
N1 C5 N2 . . 115.29(19) ?
C1 C5 N2 . . 123.0(2) ?
N3 C6 C7 . . 111.0(2) ?
N3 C6 C9 . . 120.1(2) ?
C7 C6 C9 . . 128.9(2) ?
C8 C7 C6 . . 106.2(2) ?
C8 C7 H7 . . 126.9 ?
C6 C7 H7 . . 126.9 ?
N2 C8 C7 . . 106.01(19) ?
N2 C8 C10 . . 123.1(2) ?
C7 C8 C10 . . 130.4(2) ?
C6 C9 H9A . . 109.5 ?
C6 C9 H9B . . 109.5 ?
H9A C9 H9B . . 109.5 ?
C6 C9 H9C . . 109.5 ?
H9A C9 H9C . . 109.5 ?
H9B C9 H9C . . 109.5 ?
O1 C10 O2 . . 124.5(2) ?
O1 C10 C8 . . 124.4(3) ?
O2 C10 C8 . . 111.10(19) ?

loop_
_geom_bond_atom_site_label_1
_geom_bond_atom_site_label_2
_geom_bond_site_symmetry_2
_geom_bond_distance
_geom_bond_publ_flag
Cl1 C1 . 1.729(3) ?
O1 C10 . 1.202(2) ?
O2 C10 . 1.314(3) ?
O2 H2 . 0.8200 ?
N1 C4 . 1.330(3) ?
N1 C5 . 1.331(3) ?
N2 N3 . 1.359(2) ?
N2 C8 . 1.369(3) ?
N2 C5 . 1.418(3) ?
N3 C6 . 1.333(3) ?
C1 C2 . 1.371(4) ?
C1 C5 . 1.383(3) ?
C2 C3 . 1.377(4) ?
C2 H2A . 0.9300 ?
C3 C4 . 1.376(4) ?
C3 H3 . 0.9300 ?
C4 H4 . 0.9300 ?
C6 C7 . 1.394(4) ?
C6 C9 . 1.486(4) ?
C7 C8 . 1.371(3) ?
C7 H7 . 0.9300 ?
C8 C10 . 1.468(3) ?
C9 H9A . 0.9600 ?
C9 H9B . 0.9600 ?
C9 H9C . 0.9600 ?

loop_
_geom_hbond_atom_site_label_D
_geom_hbond_atom_site_label_H
_geom_hbond_atom_site_label_A
_geom_hbond_site_symmetry_A
_geom_hbond_distance_DH
_geom_hbond_distance_HA
_geom_hbond_distance_DA
_geom_hbond_angle_DHA
O2 H2 N1 3_654 0.82 1.93 2.755(3) 179.9
C2 H2A O1 4 0.93 2.36 3.258(4) 161.2

loop_
_geom_torsion_atom_site_label_1
_geom_torsion_atom_site_label_2
_geom_torsion_atom_site_label_3
_geom_torsion_atom_site_label_4
_geom_torsion_site_symmetry_1
_geom_torsion_site_symmetry_2
_geom_torsion_site_symmetry_3
_geom_torsion_site_symmetry_4
_geom_torsion
_geom_torsion_publ_flag
C8 N2 N3 C6 . . . . -0.9(2) ?
C5 N2 N3 C6 . . . . -176.4(2) ?
C5 C1 C2 C3 . . . . -1.3(3) ?
Cl1 C1 C2 C3 . . . . 177.8(2) ?
C1 C2 C3 C4 . . . . -0.8(4) ?
C5 N1 C4 C3 . . . . -0.4(4) ?
C2 C3 C4 N1 . . . . 1.7(4) ?
C4 N1 C5 C1 . . . . -1.9(3) ?
C4 N1 C5 N2 . . . . -179.44(19) ?
C2 C1 C5 N1 . . . . 2.8(3) ?
Cl1 C1 C5 N1 . . . . -176.29(17) ?
C2 C1 C5 N2 . . . . -179.9(2) ?
Cl1 C1 C5 N2 . . . . 1.0(3) ?
N3 N2 C5 N1 . . . . 60.9(3) ?
C8 N2 C5 N1 . . . . -113.5(3) ?
N3 N2 C5 C1 . . . . -116.5(2) ?
C8 N2 C5 C1 . . . . 69.0(3) ?
N2 N3 C6 C7 . . . . 0.2(3) ?
N2 N3 C6 C9 . . . . 178.8(2) ?
N3 C6 C7 C8 . . . . 0.6(3) ?
C9 C6 C7 C8 . . . . -177.9(3) ?
N3 N2 C8 C7 . . . . 1.3(2) ?
C5 N2 C8 C7 . . . . 176.0(2) ?
N3 N2 C8 C10 . . . . -172.2(2) ?
C5 N2 C8 C10 . . . . 2.6(4) ?
C6 C7 C8 N2 . . . . -1.1(2) ?
C6 C7 C8 C10 . . . . 171.7(2) ?
N2 C8 C10 O1 . . . . -1.5(4) ?
C7 C8 C10 O1 . . . . -173.2(3) ?
N2 C8 C10 O2 . . . . 177.4(2) ?
C7 C8 C10 O2 . . . . 5.7(4) ?

loop_
_cod_related_entry_id
_cod_related_entry_database
_cod_related_entry_code
1 ChemSpider 24743662
